data_4500061
loop_
_publ_author_name
'Kenneth E. Maly'
'Thierry Maris'
'Eric Gagnon'
'James D. Wuest'

_publ_section_title
;
 Inclusion Compounds of Hexakis(4-cyanophenyl)benzene: Open Networks
 Maintained by C-H---N Interactions
;
_journal_name_full 'Cryst. Growth & Design'
_journal_page_first 461
_journal_page_last 466
_journal_paper_doi 10.1021/cg050384a
_journal_volume 6
_journal_year 2006
_chemical_absolute_configuration rmad
_chemical_compound_source 'Synthesized by the authors. See text'
_chemical_formula_moiety 'C48 H24 N6, 6(C2 H6 O S), 2(H2 O) '
_chemical_formula_sum 'C60 H64 N6 O8 S6'
_chemical_formula_weight 1189.53
_chemical_name_systematic
; 
 ? 
;
_space_group_IT_number 155
_symmetry_cell_setting trigonal
_symmetry_space_group_name_Hall 'R 3 2"'
_symmetry_space_group_name_H-M 'R 3 2 :H'
_atom_sites_solution_hydrogens geom
_atom_sites_solution_primary direct
_atom_sites_solution_secondary difmap
_audit_creation_method SHELXL-97
_cell_angle_alpha 90.00
_cell_angle_beta 90.00
_cell_angle_gamma 120.00
_cell_formula_units_Z 3
_cell_length_a 23.338(9)
_cell_length_b 23.338(9)
_cell_length_c 10.842(9)
_cell_measurement_reflns_used 2903
_cell_measurement_temperature 280(2)
_cell_measurement_theta_max 34.86
_cell_measurement_theta_min 9.72
_cell_volume 5114(5)
_computing_cell_refinement 'SMART (Bruker, 2003)'
_computing_data_collection 'SMART (Bruker, 2003)'
_computing_data_reduction 'SAINT (Bruker, 2004)'
_computing_molecular_graphics 'SHELXTL (Bruker, 1997)'
_computing_publication_material 'UdMX (local program)'
_computing_structure_refinement 'SHELXL97 (Sheldrick, 1997)'
_computing_structure_solution 'SHELXS97 (Sheldrick, 1997)'
_diffrn_ambient_temperature 280(2)
_diffrn_measured_fraction_theta_full 0.980
_diffrn_measured_fraction_theta_max 0.980
_diffrn_measurement_device_type 'Bruker Smart 6000'
_diffrn_measurement_method \w
_diffrn_radiation_monochromator 'Montel 200 Optics'
_diffrn_radiation_source 'FR 591 Rotating Anode'
_diffrn_radiation_type CuK\a
_diffrn_radiation_wavelength 1.54178
_diffrn_reflns_av_R_equivalents 0.046
_diffrn_reflns_av_sigmaI/netI 0.0639
_diffrn_reflns_limit_h_max 12
_diffrn_reflns_limit_h_min -25
_diffrn_reflns_limit_k_max 27
_diffrn_reflns_limit_k_min -27
_diffrn_reflns_limit_l_max 13
_diffrn_reflns_limit_l_min -13
_diffrn_reflns_number 20949
_diffrn_reflns_theta_full 67.69
_diffrn_reflns_theta_max 67.69
_diffrn_reflns_theta_min 3.79
_diffrn_standards_decay_% 0.00
_diffrn_standards_interval_time 1440
_diffrn_standards_number 112
_exptl_absorpt_coefficient_mu 2.272
_exptl_absorpt_correction_T_max 0.8500
_exptl_absorpt_correction_T_min 0.5200
_exptl_absorpt_correction_type multi-scan
_exptl_absorpt_process_details 'Sadabs (Sheldrick,1996)'
_exptl_crystal_colour Colourless
_exptl_crystal_density_diffrn 1.159
_exptl_crystal_density_method 'not measured'
_exptl_crystal_description block
_exptl_crystal_F_000 1878
_exptl_crystal_size_max 0.22
_exptl_crystal_size_mid 0.12
_exptl_crystal_size_min 0.07
_refine_diff_density_max 0.201
_refine_diff_density_min -0.241
_refine_diff_density_rms 0.049
_refine_ls_abs_structure_details 'Flack H D (1983), 775 Friedel Pairs'
_refine_ls_abs_structure_Flack 0.3(2)
_refine_ls_extinction_method none
_refine_ls_goodness_of_fit_ref 1.063
_refine_ls_hydrogen_treatment constr
_refine_ls_matrix_type full
_refine_ls_number_parameters 120
_refine_ls_number_reflns 1892
_refine_ls_number_restraints 0
_refine_ls_restrained_S_all 1.063
_refine_ls_R_factor_all 0.0872
_refine_ls_R_factor_gt 0.0732
_refine_ls_shift/su_max 0.007
_refine_ls_shift/su_mean 0.002
_refine_ls_structure_factor_coef Fsqd
_refine_ls_weighting_details 'calc w=1/[\s^2^(Fo^2^)+(0.0680P)^2^] where P=(Fo^2^+2Fc^2^)/3'
_refine_ls_weighting_scheme calc
_refine_ls_wR_factor_gt 0.1681
_refine_ls_wR_factor_ref 0.1701
_reflns_number_gt 843
_reflns_number_total 1892
_reflns_threshold_expression I>2\s(I)
_cod_data_source_file deposit.cif
_cod_data_source_block jiw904
_cod_original_sg_symbol_H-M R32
_cod_database_code 4500061

loop_
_symmetry_equiv_pos_as_xyz
'x, y, z'
'-y, x-y, z'
'-x+y, -x, z'
'y, x, -z'
'x-y, -y, -z'
'-x, -x+y, -z'
'x+2/3, y+1/3, z+1/3'
'-y+2/3, x-y+1/3, z+1/3'
'-x+y+2/3, -x+1/3, z+1/3'
'y+2/3, x+1/3, -z+1/3'
'x-y+2/3, -y+1/3, -z+1/3'
'-x+2/3, -x+y+1/3, -z+1/3'
'x+1/3, y+2/3, z+2/3'
'-y+1/3, x-y+2/3, z+2/3'
'-x+y+1/3, -x+2/3, z+2/3'
'y+1/3, x+2/3, -z+2/3'
'x-y+1/3, -y+2/3, -z+2/3'
'-x+1/3, -x+y+2/3, -z+2/3'

loop_
_atom_site_label
_atom_site_type_symbol
_atom_site_fract_x
_atom_site_fract_y
_atom_site_fract_z
_atom_site_U_iso_or_equiv
_atom_site_adp_type
_atom_site_occupancy
_atom_site_symmetry_multiplicity
_atom_site_calc_flag
_atom_site_refinement_flags
_atom_site_disorder_assembly
_atom_site_disorder_group
C1 C 1.0000 -0.0605(4) 0.0000 0.066(2) Uani 1 2 d S . .
C2 C 0.9408(4) -0.0592(4) 0.0000 0.0494(18) Uani 1 2 d S . .
C10 C 1.0000 -0.1246(4) 0.0000 0.060(2) Uani 1 2 d S . .
C11 C 0.9947(4) -0.1586(4) 0.1098(5) 0.097(2) Uani 1 1 d . . .
H11 H 0.9892 -0.1420 0.1862 0.116 Uiso 1 1 calc . . .
C12 C 0.9973(5) -0.2142(4) 0.1071(5) 0.098(2) Uani 1 1 d . . .
H12 H 0.9972 -0.2352 0.1823 0.118 Uiso 1 1 calc . . .
C13 C 1.0000 -0.2411(4) 0.0000 0.082(3) Uani 1 2 d S . .
C14 C 1.0000 -0.3075(6) 0.0000 0.109(4) Uani 1 2 d S . .
N15 N 1.0000 -0.3543(4) 0.0000 0.128(3) Uani 1 2 d S . .
C20 C 0.8760(4) -0.1240(4) 0.0000 0.068(3) Uani 1 2 d S . .
C21 C 0.8477(4) -0.1548(4) 0.1038(5) 0.104(2) Uani 1 1 d . . .
H21 H 0.8689 -0.1343 0.1791 0.125 Uiso 1 1 calc . . .
C22 C 0.7870(4) -0.2171(4) 0.1105(6) 0.111(3) Uani 1 1 d . . .
H22 H 0.7697 -0.2383 0.1873 0.134 Uiso 1 1 calc . . .
C23 C 0.7546(4) -0.2454(4) 0.0000 0.072(3) Uani 1 2 d S . .
C24 C 0.6949(5) -0.3051(5) 0.0000 0.073(3) Uani 1 2 d S . .
N25 N 0.6467(4) -0.3533(4) 0.0000 0.107(3) Uani 1 2 d S . .
S31 S 0.9125(4) -0.2318(4) 0.4380(5) 0.287(3) Uiso 0.729(7) 1 d P A 1
O34 O 0.8993(4) -0.1774(3) 0.3859(6) 0.279(3) Uiso 1 1 d . A 1
C31 C 0.8727(5) -0.2213(3) 0.5934(7) 0.216(4) Uiso 1 1 d . A 1
H31A H 0.9021 -0.1776 0.6288 0.325 Uiso 1 1 calc R A 1
H31B H 0.8670 -0.2556 0.6524 0.325 Uiso 1 1 calc R A 1
H31C H 0.8296 -0.2257 0.5751 0.325 Uiso 1 1 calc R A 1
C32 C 0.8410(7) -0.2961(5) 0.4195(8) 0.269(5) Uiso 1 1 d . A 1
H32A H 0.8074 -0.2827 0.4136 0.403 Uiso 1 1 calc R A 1
H32B H 0.8310 -0.3260 0.4899 0.403 Uiso 1 1 calc R A 1
H32C H 0.8408 -0.3190 0.3435 0.403 Uiso 1 1 calc R A 1
S32 S 0.8586(3) -0.2282(3) 0.4385(6) 0.100(3) Uiso 0.271(7) 1 d P A 2
O33 O 0.9617(3) -0.0134(12) 0.4190(7) 0.125(4) Uani 0.3333 1 d P . .
H31 H 0.9458 -0.0478 0.3708 0.300 Uiso 0.3333 1 d PR . .
H32 H 1.0000 0.0000 0.3864 0.300 Uiso 1 3 d SR . .

loop_
_atom_site_aniso_label
_atom_site_aniso_U_11
_atom_site_aniso_U_22
_atom_site_aniso_U_33
_atom_site_aniso_U_23
_atom_site_aniso_U_13
_atom_site_aniso_U_12
C1 0.082(9) 0.071(5) 0.049(5) -0.001(3) -0.002(6) 0.041(4)
C2 0.053(5) 0.053(5) 0.048(4) -0.002(2) 0.002(2) 0.031(7)
C10 0.062(6) 0.057(5) 0.064(5) -0.004(2) -0.009(4) 0.031(3)
C11 0.162(7) 0.099(6) 0.058(3) 0.019(4) 0.024(4) 0.087(5)
C12 0.179(7) 0.088(6) 0.057(4) 0.020(4) 0.017(5) 0.089(6)
C13 0.101(7) 0.062(4) 0.095(7) 0.013(3) 0.027(6) 0.050(4)
C14 0.114(9) 0.094(7) 0.126(7) 0.013(3) 0.027(7) 0.057(4)
N15 0.153(9) 0.088(5) 0.164(7) 0.015(3) 0.030(6) 0.077(5)
C20 0.073(6) 0.073(6) 0.064(6) 0.004(2) -0.004(2) 0.043(7)
C21 0.095(7) 0.103(6) 0.071(4) -0.012(5) 0.003(5) 0.018(5)
C22 0.087(7) 0.118(8) 0.086(5) 0.010(5) -0.014(5) 0.019(5)
C23 0.068(5) 0.068(5) 0.084(7) 0.006(2) -0.006(2) 0.036(6)
C24 0.069(5) 0.069(5) 0.072(5) 0.013(2) -0.013(2) 0.029(6)
N25 0.082(4) 0.082(4) 0.134(6) 0.030(3) -0.030(3) 0.024(5)
O33 0.094(6) 0.163(12) 0.104(5) -0.031(10) 0.015(3) 0.054(15)

loop_
_atom_type_symbol
_atom_type_description
_atom_type_scat_dispersion_real
_atom_type_scat_dispersion_imag
_atom_type_scat_source
C C 0.0181 0.0091 'International Tables Vol C Tables 4.2.6.8 and 6.1.1.4'
H H 0.0000 0.0000 'International Tables Vol C Tables 4.2.6.8 and 6.1.1.4'
N N 0.0311 0.0180 'International Tables Vol C Tables 4.2.6.8 and 6.1.1.4'
O O 0.0492 0.0322 'International Tables Vol C Tables 4.2.6.8 and 6.1.1.4'
S S 0.3331 0.5567 'International Tables Vol C Tables 4.2.6.8 and 6.1.1.4'

loop_
_geom_angle_atom_site_label_1
_geom_angle_atom_site_label_2
_geom_angle_atom_site_label_3
_geom_angle_site_symmetry_1
_geom_angle_site_symmetry_3
_geom_angle
_geom_angle_publ_flag
C2 C1 C2 . 2_645 117.80(13) y
C2 C1 C10 . . 121.1(6) y
C2 C1 C10 2_645 . 121.1(6) y
C1 C2 C1 . 3_765 122.20(13) y
C1 C2 C20 . . 118.9(6) y
C1 C2 C20 3_765 . 118.9(6) y
C11 C10 C11 6_765 . 116.9(7) y
C11 C10 C1 6_765 . 121.5(4) y
C11 C10 C1 . . 121.5(4) y
C12 C11 C10 . . 120.0(6) y
C12 C11 H11 . . 120 ?
C10 C11 H11 . . 120 ?
C11 C12 C13 . . 120.9(6) y
C11 C12 H12 . . 119.6 ?
C13 C12 H12 . . 119.6 ?
C12 C13 C12 . 6_765 121.0(8) y
C12 C13 C14 . . 119.5(4) y
C12 C13 C14 6_765 . 119.5(4) y
N15 C14 C13 . . 180.000(2) y
C21 C20 C21 4_645 . 117.2(9) y
C21 C20 C2 4_645 . 121.4(4) y
C21 C20 C2 . . 121.4(4) y
C20 C21 C22 . . 124.3(7) y
C20 C21 H21 . . 117.8 ?
C22 C21 H21 . . 117.8 ?
C23 C22 C21 . . 117.6(6) y
C23 C22 H22 . . 121.2 ?
C21 C22 H22 . . 121.2 ?
C22 C23 C22 . 4_645 118.9(8) y
C22 C23 C24 . . 120.5(4) y
C22 C23 C24 4_645 . 120.5(4) y
N25 C24 C23 . . 179.997(2) y
O34 S31 C32 . . 100.3(7) y
O34 S31 C31 . . 84.9(5) y
C32 S31 C31 . . 83.7(6) y
O33 O33 H31 2_645 . 80.2 ?
O33 O33 H31 3_765 . 126.2 ?
H31 O33 H32 . . 88.5 ?

loop_
_geom_bond_atom_site_label_1
_geom_bond_atom_site_label_2
_geom_bond_site_symmetry_2
_geom_bond_distance
_geom_bond_publ_flag
C1 C2 . 1.397(14) y
C1 C2 2_645 1.397(14) y
C2 C1 3_765 1.397(14) y
C1 C10 . 1.495(11) y
C2 C20 . 1.514(12) y
C10 C11 6_765 1.403(7) y
C10 C11 . 1.403(7) y
C11 C12 . 1.330(8) y
C11 H11 . 0.95 ?
C12 C13 . 1.336(7) y
C12 H12 . 0.95 ?
C13 C12 6_765 1.336(7) y
C13 C14 . 1.550(15) y
C14 N15 . 1.091(12) y
C20 C21 4_645 1.320(7) y
C20 C21 . 1.320(7) y
C21 C22 . 1.439(9) y
C21 H21 . 0.95 ?
C22 C23 . 1.394(7) y
C22 H22 . 0.95 ?
C23 C22 4_645 1.394(7) y
C23 C24 . 1.395(13) y
C24 N25 . 1.124(11) y
S31 O34 . 1.556(9) y
S31 C32 . 1.605(11) y
S31 C31 . 1.997(10) y
C31 H31a . 0.98 ?
C31 H31b . 0.98 ?
C31 H31c . 0.98 ?
C32 H32a . 0.98 ?
C32 H32b . 0.98 ?
C32 H32c . 0.98 ?
O33 O33 2_645 1.360(11) y
O33 O33 3_765 1.360(11) y
O33 H31 . 0.8697 ?
O33 H32 . 0.8616 ?

loop_
_geom_torsion_atom_site_label_1
_geom_torsion_atom_site_label_2
_geom_torsion_atom_site_label_3
_geom_torsion_atom_site_label_4
_geom_torsion_site_symmetry_1
_geom_torsion_site_symmetry_4
_geom_torsion
_geom_torsion_publ_flag
C2 C1 C2 C1 2_645 3_765 0 y
C10 C1 C2 C1 . 3_765 180 y
C2 C1 C2 C20 2_645 . 180 y
C10 C1 C2 C20 . . 0 y
C2 C1 C10 C11 . 6_765 95.2(4) y
C2 C1 C10 C11 2_645 6_765 -84.8(4) y
C2 C1 C10 C11 . . -84.8(4) y
C2 C1 C10 C11 2_645 . 95.2(4) y
C1 C10 C11 C12 . . -177.5(6) y
C10 C11 C12 C13 . . -5.0(16) y
C11 C12 C13 C14 . . -177.4(6) y
C1 C2 C20 C21 . 4_645 -92.6(9) y
C1 C2 C20 C21 3_765 4_645 87.4(9) y
C1 C2 C20 C21 . . 87.4(9) y
C1 C2 C20 C21 3_765 . -92.6(9) y
C21 C20 C21 C22 4_645 . 1.4(16) y
C2 C20 C21 C22 . . -178.5(6) y
C20 C21 C22 C23 . . -2.7(15) y
C21 C22 C23 C22 . 4_645 1.2(14) y
C21 C22 C23 C24 . . -178.7(5) y
